data_1570541
loop_
_publ_author_name
'Hasebe, Shodai'
'Hagiwara, Yuki'
'Ueno, Takashi'
'Asahi, Toru'
'Koshima, Hideko'

_publ_section_title
;
 Negative to positive axial thermal expansion switching of an organic
 crystal: contribution to multistep photoactuation.
;
_journal_issue 3
_journal_name_full 'Chemical science'
_journal_page_first 1088
_journal_page_last 1097
_journal_paper_doi 10.1039/d3sc04796b
_journal_volume 15
_journal_year 2024
_chemical_formula_moiety 'C21 H26 N2 O3'
_chemical_formula_sum 'C21 H26 N2 O3'
_chemical_formula_weight 354.44
_space_group_crystal_system triclinic
_space_group_IT_number 2
_space_group_name_Hall '-P 1'
_space_group_name_H-M_alt 'P -1'
_atom_sites_solution_hydrogens geom
_atom_sites_solution_primary dual
_audit_creation_date 2022-06-06
_audit_creation_method
;
Olex2 1.5
(compiled 2022.04.07 svn.rca3783a0 for OlexSys, GUI svn.r6498)
;
_audit_update_record
;
2023-08-31 deposited with the CCDC.	2023-12-11 downloaded from the CCDC.
;
_cell_angle_alpha 101.035(7)
_cell_angle_beta 92.153(6)
_cell_angle_gamma 101.338(7)
_cell_formula_units_Z 2
_cell_length_a 6.0445(9)
_cell_length_b 10.3300(14)
_cell_length_c 16.853(2)
_cell_measurement_reflns_used 7085
_cell_measurement_temperature 321.95
_cell_measurement_theta_max 68
_cell_measurement_theta_min 4
_cell_volume 1009.6(2)
_computing_molecular_graphics 'Olex2 1.5 (Dolomanov et al., 2009)'
_computing_publication_material 'Olex2 1.5 (Dolomanov et al., 2009)'
_computing_structure_refinement 'SHELXL 2014/7 (Sheldrick, 2015)'
_computing_structure_solution 'SHELXT 2014/4 (Sheldrick, 2014)'
_diffrn_ambient_temperature 321.95
_diffrn_detector_area_resol_mean 10
_diffrn_measured_fraction_theta_full 0.978
_diffrn_measured_fraction_theta_max 0.973
_diffrn_measurement_device_type RAPID
_diffrn_measurement_method '\w scans'
_diffrn_radiation_type CuK\a
_diffrn_radiation_wavelength 1.54187
_diffrn_reflns_av_R_equivalents 0.0685
_diffrn_reflns_av_unetI/netI 0.0726
_diffrn_reflns_Laue_measured_fraction_full 0.978
_diffrn_reflns_Laue_measured_fraction_max 0.973
_diffrn_reflns_limit_h_max 7
_diffrn_reflns_limit_h_min -7
_diffrn_reflns_limit_k_max 12
_diffrn_reflns_limit_k_min -12
_diffrn_reflns_limit_l_max 20
_diffrn_reflns_limit_l_min -20
_diffrn_reflns_number 11179
_diffrn_reflns_point_group_measured_fraction_full 0.978
_diffrn_reflns_point_group_measured_fraction_max 0.973
_diffrn_reflns_theta_full 67.687
_diffrn_reflns_theta_max 68.182
_diffrn_reflns_theta_min 4.458
_exptl_absorpt_coefficient_mu 0.627
_exptl_absorpt_correction_T_max 1
_exptl_absorpt_correction_T_min 0.6498
_exptl_absorpt_correction_type multi-scan
_exptl_absorpt_process_details ABSCOR(Rigaku,1995)
_exptl_crystal_colour 'clear yellowish yellow'
_exptl_crystal_colour_lustre clear
_exptl_crystal_colour_modifier yellowish
_exptl_crystal_colour_primary yellow
_exptl_crystal_density_diffrn 1.166
_exptl_crystal_description prism
_exptl_crystal_F_000 380
_exptl_crystal_size_max 1
_exptl_crystal_size_mid 0.6
_exptl_crystal_size_min 0.3
_refine_diff_density_max 0.154
_refine_diff_density_min -0.239
_refine_diff_density_rms 0.055
_refine_ls_extinction_method none
_refine_ls_goodness_of_fit_ref 1.094
_refine_ls_hydrogen_treatment constr
_refine_ls_matrix_type full
_refine_ls_number_parameters 273
_refine_ls_number_reflns 3600
_refine_ls_number_restraints 72
_refine_ls_restrained_S_all 1.100
_refine_ls_R_factor_all 0.1424
_refine_ls_R_factor_gt 0.0861
_refine_ls_shift/su_max 0.000
_refine_ls_shift/su_mean 0.000
_refine_ls_structure_factor_coef Fsqd
_refine_ls_weighting_details 'w=1/[\s^2^(Fo^2^)+(0.1094P)^2^] where P=(Fo^2^+2Fc^2^)/3'
_refine_ls_weighting_scheme calc
_refine_ls_wR_factor_gt 0.2163
_refine_ls_wR_factor_ref 0.2458
_reflns_Friedel_coverage 0.000
_reflns_number_gt 1754
_reflns_number_total 3600
_reflns_threshold_expression 'I > 2\s(I)'
_cod_data_source_file d3sc04796b3.cif
_cod_data_source_block 48point8degC
_cod_depositor_comments 'Adding full bibliography for 1570536--1570543.cif.'
_cod_original_cell_volume 1009.6(3)
_cod_database_code 1570541
_shelx_shelxl_version_number 2014/7
_shelx_space_group_comment
;
The symmetry employed for this shelxl refinement is uniquely defined
by the following loop, which should always be used as a source of
symmetry information in preference to the above space-group names.
They are only intended as comments.
;
_olex2_refinement_description
;
1. Fixed Uiso
 At 1.2 times of:
  All C(H) groups
 At 1.5 times of:
  All C(H,H,H) groups, All O(H) groups
2. Uiso/Uaniso restraints and constraints
C00I \\sim C1 \\sim C2 \\sim C00R: within 2A with sigma of 0.04 and sigma for
terminal atoms of 0.08 within 2A
C00I \\sim C00O \\sim C00P \\sim C00Q: within 2A with sigma of 0.04 and sigma
for terminal atoms of 0.08 within 2A
3. Rigid body (RIGU) restrains
 C00I, C1, C2, C00R
 with sigma for 1-2 distances of 0.004 and sigma for 1-3 distances of 0.004
 C00I, C00O, C00P, C00Q
 with sigma for 1-2 distances of 0.004 and sigma for 1-3 distances of 0.004
4. Others
 Sof(C1)=Sof(H1A)=Sof(H1B)=Sof(H1C)=Sof(C2)=Sof(H2A)=Sof(H2B)=Sof(H2C)=
 Sof(C00R)=Sof(H00Z)=Sof(H)=Sof(HA)=1-FVAR(1)
 Sof(C00O)=Sof(H00Q)=Sof(H00R)=Sof(H00S)=Sof(C00P)=Sof(H00T)=Sof(H00U)=
 Sof(H00V)=Sof(C00Q)=Sof(H00W)=Sof(H00X)=Sof(H00Y)=FVAR(1)
5.a Aromatic/amide H refined with riding coordinates:
 C00B(H00B), C00C(H00C), C00E(H00E), C00F(H00F), C00H(H00H), C00J(H00J),
 C00K(H00K)
5.b Idealised Me refined as rotating group:
 C00L(H00A,H00D,H00G), C00M(H00I,H00L,H00M), C00N(H00N,H00O,H00P), C00O(H00Q,
 H00R,H00S), C00P(H00T,H00U,H00V), C00Q(H00W,H00X,H00Y), C1(H1A,H1B,H1C),
 C2(H2A,H2B,H2C), C00R(H00Z,H,HA)
5.c Idealised tetrahedral OH refined as rotating group:
 O001(H001)
;
_olex2_submission_special_instructions 'No special instructions were received'

loop_
_space_group_symop_operation_xyz
'x, y, z'
'-x, -y, -z'

loop_
_atom_site_label
_atom_site_type_symbol
_atom_site_fract_x
_atom_site_fract_y
_atom_site_fract_z
_atom_site_U_iso_or_equiv
_atom_site_adp_type
_atom_site_occupancy
_atom_site_site_symmetry_order
_atom_site_calc_flag
_atom_site_refinement_flags_posn
_atom_site_refinement_flags_adp
_atom_site_refinement_flags_occupancy
_atom_site_disorder_assembly
_atom_site_disorder_group
O001 O 0.3541(4) 0.3995(2) 0.31677(13) 0.0897(7) Uani 1 1 d . . . . .
H001 H 0.2762 0.4431 0.3452 0.134 Uiso 1 1 calc R U . . .
N002 N 0.1907(4) 0.6072(2) 0.38150(16) 0.0801(8) Uani 1 1 d . . . . .
N3 N 0.1547(7) 0.9857(3) 0.60096(19) 0.0986(10) Uani 1 1 d . . . . .
O8 O 0.3559(6) 1.0277(3) 0.59727(17) 0.1360(12) Uani 1 1 d . . . . .
C005 C 0.4437(5) 0.6101(3) 0.27465(17) 0.0706(8) Uani 1 1 d . . . . .
C006 C 0.4628(5) 0.4754(3) 0.26682(18) 0.0710(8) Uani 1 1 d . . . . .
O007 O 0.0395(5) 1.0433(3) 0.64707(18) 0.1348(11) Uani 1 1 d . . . . .
C008 C 0.5963(5) 0.4185(3) 0.20962(18) 0.0704(8) Uani 1 1 d . . . . .
C009 C 0.6892(5) 0.6375(3) 0.16625(18) 0.0730(9) Uani 1 1 d . . . . .
C00A C 0.0712(6) 0.6764(3) 0.44016(19) 0.0735(9) Uani 1 1 d . . . . .
C00B C 0.3064(5) 0.6708(3) 0.33367(19) 0.0783(9) Uani 1 1 d . . . . .
H00B H 0.3022 0.7612 0.3370 0.094 Uiso 1 1 calc R U . . .
C00C C 0.1713(5) 0.7988(3) 0.48938(19) 0.0766(9) Uani 1 1 d . . . . .
H00C H 0.3195 0.8403 0.4839 0.092 Uiso 1 1 calc R U . . .
C00D C 0.0446(7) 0.8575(3) 0.54681(19) 0.0778(9) Uani 1 1 d . . . . .
C00E C 0.5587(5) 0.6881(3) 0.22442(19) 0.0753(9) Uani 1 1 d . . . . .
H00E H 0.5467 0.7778 0.2305 0.090 Uiso 1 1 calc R U . . .
C00F C 0.7036(5) 0.5026(3) 0.16124(17) 0.0744(9) Uani 1 1 d . . . . .
H00F H 0.7920 0.4664 0.1224 0.089 Uiso 1 1 calc R U . . .
C00G C 0.6227(6) 0.2720(3) 0.2009(2) 0.0795(9) Uani 1 1 d . . . . .
C00H C -0.1488(6) 0.6174(3) 0.4504(2) 0.0847(10) Uani 1 1 d . . . . .
H00H H -0.2148 0.5341 0.4181 0.102 Uiso 1 1 calc R U . . .
C00I C 0.8149(6) 0.7203(3) 0.11022(19) 0.0805(9) Uani 1 1 d . U . . .
C00J C -0.1749(7) 0.8015(4) 0.5566(2) 0.0869(10) Uani 1 1 d . . . . .
H00J H -0.2563 0.8445 0.5954 0.104 Uiso 1 1 calc R U . . .
C00K C -0.2714(6) 0.6790(4) 0.5069(2) 0.0916(10) Uani 1 1 d . . . . .
H00K H -0.4203 0.6383 0.5120 0.110 Uiso 1 1 calc R U . . .
C00L C 0.3915(6) 0.1752(3) 0.1797(2) 0.1061(12) Uani 1 1 d . . . . .
H00A H 0.2946 0.1934 0.2225 0.159 Uiso 1 1 calc R U . . .
H00D H 0.4110 0.0839 0.1734 0.159 Uiso 1 1 calc R U . . .
H00G H 0.3243 0.1879 0.1300 0.159 Uiso 1 1 calc R U . . .
C00M C 0.7309(6) 0.2517(3) 0.2804(2) 0.1052(12) Uani 1 1 d . . . . .
H00I H 0.8753 0.3123 0.2936 0.158 Uiso 1 1 calc R U . . .
H00L H 0.7508 0.1604 0.2740 0.158 Uiso 1 1 calc R U . . .
H00M H 0.6341 0.2696 0.3233 0.158 Uiso 1 1 calc R U . . .
C00N C 0.7781(6) 0.2352(3) 0.1339(2) 0.1118(13) Uani 1 1 d . . . . .
H00N H 0.7135 0.2445 0.0829 0.168 Uiso 1 1 calc R U . . .
H00O H 0.7937 0.1436 0.1306 0.168 Uiso 1 1 calc R U . . .
H00P H 0.9241 0.2943 0.1463 0.168 Uiso 1 1 calc R U . . .
C00O C 0.7670(12) 0.8609(6) 0.1218(4) 0.130(3) Uani 0.755(6) 1 d . U P A 1
H00Q H 0.8117 0.9075 0.1767 0.195 Uiso 0.755(6) 1 calc R U P A 1
H00R H 0.6080 0.8550 0.1105 0.195 Uiso 0.755(6) 1 calc R U P A 1
H00S H 0.8507 0.9093 0.0855 0.195 Uiso 0.755(6) 1 calc R U P A 1
C00P C 0.7427(12) 0.6493(6) 0.0218(3) 0.118(2) Uani 0.755(6) 1 d . U P A 1
H00T H 0.8268 0.6993 -0.0137 0.177 Uiso 0.755(6) 1 calc R U P A 1
H00U H 0.5839 0.6444 0.0108 0.177 Uiso 0.755(6) 1 calc R U P A 1
H00V H 0.7722 0.5599 0.0129 0.177 Uiso 0.755(6) 1 calc R U P A 1
C00Q C 1.0679(9) 0.7329(7) 0.1260(5) 0.133(3) Uani 0.755(6) 1 d . U P A 1
H00W H 1.1022 0.6446 0.1177 0.200 Uiso 0.755(6) 1 calc R U P A 1
H00X H 1.1147 0.7792 0.1808 0.200 Uiso 0.755(6) 1 calc R U P A 1
H00Y H 1.1469 0.7828 0.0893 0.200 Uiso 0.755(6) 1 calc R U P A 1
C1 C 0.645(3) 0.777(2) 0.0633(12) 0.110(5) Uani 0.245(6) 1 d . U P A 2
H1A H 0.5657 0.8295 0.1010 0.166 Uiso 0.245(6) 1 calc R U P A 2
H1B H 0.5382 0.7036 0.0300 0.166 Uiso 0.245(6) 1 calc R U P A 2
H1C H 0.7245 0.8326 0.0297 0.166 Uiso 0.245(6) 1 calc R U P A 2
C2 C 0.987(3) 0.8511(16) 0.1662(9) 0.102(5) Uani 0.245(6) 1 d . U P A 2
H2A H 1.0863 0.8209 0.2013 0.152 Uiso 0.245(6) 1 calc R U P A 2
H2B H 0.9010 0.9072 0.1984 0.152 Uiso 0.245(6) 1 calc R U P A 2
H2C H 1.0753 0.9017 0.1319 0.152 Uiso 0.245(6) 1 calc R U P A 2
C00R C 0.961(4) 0.6479(18) 0.0546(13) 0.125(6) Uani 0.245(6) 1 d . U P A 2
H00Z H 1.0128 0.7005 0.0152 0.187 Uiso 0.245(6) 1 calc R U P A 2
H H 0.8739 0.5616 0.0274 0.187 Uiso 0.245(6) 1 calc R U P A 2
HA H 1.0884 0.6354 0.0857 0.187 Uiso 0.245(6) 1 calc R U P A 2

loop_
_atom_site_aniso_label
_atom_site_aniso_U_11
_atom_site_aniso_U_22
_atom_site_aniso_U_33
_atom_site_aniso_U_23
_atom_site_aniso_U_13
_atom_site_aniso_U_12
O001 0.108(2) 0.0773(15) 0.0929(17) 0.0338(12) 0.0329(13) 0.0206(13)
N002 0.087(2) 0.0795(18) 0.0761(17) 0.0198(14) 0.0187(15) 0.0157(15)
N3 0.131(3) 0.082(2) 0.084(2) 0.0214(19) 0.012(2) 0.020(2)
O8 0.142(3) 0.112(2) 0.125(2) -0.0018(16) 0.021(2) -0.020(2)
C005 0.082(2) 0.066(2) 0.0661(19) 0.0175(15) 0.0122(16) 0.0169(17)
C006 0.081(2) 0.066(2) 0.0690(19) 0.0247(16) 0.0068(17) 0.0111(17)
O007 0.169(3) 0.113(2) 0.117(2) -0.0092(16) 0.0190(19) 0.048(2)
C008 0.078(2) 0.067(2) 0.0706(19) 0.0200(15) 0.0067(16) 0.0176(17)
C009 0.086(2) 0.0644(19) 0.072(2) 0.0200(15) 0.0112(17) 0.0160(17)
C00A 0.082(2) 0.074(2) 0.069(2) 0.0233(18) 0.0136(18) 0.0165(19)
C00B 0.089(2) 0.073(2) 0.076(2) 0.0181(17) 0.0104(18) 0.0183(18)
C00C 0.083(2) 0.073(2) 0.076(2) 0.0230(18) 0.0113(19) 0.0122(19)
C00D 0.098(3) 0.070(2) 0.067(2) 0.0182(17) 0.007(2) 0.017(2)
C00E 0.093(3) 0.0609(19) 0.075(2) 0.0209(15) 0.0113(18) 0.0155(18)
C00F 0.088(2) 0.070(2) 0.0707(19) 0.0227(16) 0.0143(17) 0.0191(18)
C00G 0.091(2) 0.062(2) 0.091(2) 0.0254(16) 0.011(2) 0.0189(19)
C00H 0.094(3) 0.081(2) 0.077(2) 0.0191(17) 0.014(2) 0.009(2)
C00I 0.098(3) 0.072(2) 0.077(2) 0.0291(17) 0.0207(18) 0.0143(18)
C00J 0.098(3) 0.094(3) 0.077(2) 0.027(2) 0.022(2) 0.031(2)
C00K 0.088(3) 0.100(3) 0.088(2) 0.023(2) 0.020(2) 0.016(2)
C00L 0.117(3) 0.068(2) 0.129(3) 0.017(2) 0.008(3) 0.012(2)
C00M 0.120(3) 0.097(3) 0.113(3) 0.044(2) -0.001(2) 0.036(2)
C00N 0.145(3) 0.087(2) 0.127(3) 0.038(2) 0.049(3) 0.056(2)
C00O 0.182(7) 0.086(4) 0.142(6) 0.060(4) 0.061(5) 0.033(4)
C00P 0.162(6) 0.111(4) 0.084(3) 0.041(3) 0.017(3) 0.012(4)
C00Q 0.099(4) 0.149(6) 0.164(6) 0.080(5) 0.019(4) 0.005(4)
C1 0.117(10) 0.120(13) 0.104(11) 0.060(10) 0.022(7) 0.011(9)
C2 0.108(10) 0.090(8) 0.109(9) 0.033(7) 0.013(8) 0.011(7)
C00R 0.153(14) 0.105(10) 0.128(12) 0.041(9) 0.068(11) 0.027(10)

loop_
_atom_type_symbol
_atom_type_description
_atom_type_scat_dispersion_real
_atom_type_scat_dispersion_imag
_atom_type_scat_source
C C 0.0181 0.0091 'International Tables Vol C Tables 4.2.6.8 and 6.1.1.4'
H H 0.0000 0.0000 'International Tables Vol C Tables 4.2.6.8 and 6.1.1.4'
N N 0.0311 0.0180 'International Tables Vol C Tables 4.2.6.8 and 6.1.1.4'
O O 0.0492 0.0322 'International Tables Vol C Tables 4.2.6.8 and 6.1.1.4'

loop_
_geom_angle_atom_site_label_1
_geom_angle_atom_site_label_2
_geom_angle_atom_site_label_3
_geom_angle
_geom_angle_site_symmetry_1
_geom_angle_site_symmetry_3
_geom_angle_publ_flag
C006 O001 H001 109.5 . . ?
C00B N002 C00A 119.9(3) . . ?
O8 N3 C00D 118.4(4) . . ?
O007 N3 O8 123.5(4) . . ?
O007 N3 C00D 118.1(4) . . ?
C006 C005 C00B 121.8(3) . . ?
C00E C005 C006 119.4(3) . . ?
C00E C005 C00B 118.9(3) . . ?
O001 C006 C005 119.6(3) . . ?
O001 C006 C008 119.4(3) . . ?
C008 C006 C005 121.0(3) . . ?
C006 C008 C00G 121.9(3) . . ?
C00F C008 C006 116.1(3) . . ?
C00F C008 C00G 122.0(3) . . ?
C00E C009 C00F 115.9(3) . . ?
C00E C009 C00I 123.4(3) . . ?
C00F C009 C00I 120.7(3) . . ?
C00C C00A N002 121.7(3) . . ?
C00H C00A N002 118.8(3) . . ?
C00H C00A C00C 119.4(3) . . ?
N002 C00B C005 123.8(3) . . ?
N002 C00B H00B 118.1 . . ?
C005 C00B H00B 118.1 . . ?
C00A C00C H00C 121.0 . . ?
C00D C00C C00A 118.0(3) . . ?
C00D C00C H00C 121.0 . . ?
C00C C00D N3 117.8(4) . . ?
C00J C00D N3 118.9(4) . . ?
C00J C00D C00C 123.3(3) . . ?
C005 C00E H00E 118.8 . . ?
C009 C00E C005 122.4(3) . . ?
C009 C00E H00E 118.8 . . ?
C008 C00F C009 125.2(3) . . ?
C008 C00F H00F 117.4 . . ?
C009 C00F H00F 117.4 . . ?
C008 C00G C00L 110.4(3) . . ?
C008 C00G C00M 109.9(3) . . ?
C008 C00G C00N 111.4(3) . . ?
C00L C00G C00M 109.6(3) . . ?
C00N C00G C00L 108.3(3) . . ?
C00N C00G C00M 107.2(3) . . ?
C00A C00H H00H 119.3 . . ?
C00K C00H C00A 121.3(3) . . ?
C00K C00H H00H 119.3 . . ?
C009 C00I C00P 109.3(3) . . ?
C009 C00I C1 109.2(6) . . ?
C009 C00I C2 108.2(5) . . ?
C00O C00I C009 112.6(3) . . ?
C00O C00I C00P 108.0(4) . . ?
C00O C00I C00Q 108.2(4) . . ?
C00Q C00I C009 109.6(3) . . ?
C00Q C00I C00P 109.1(4) . . ?
C1 C00I C2 106.3(10) . . ?
C00R C00I C009 114.7(7) . . ?
C00R C00I C1 112.1(12) . . ?
C00R C00I C2 105.9(11) . . ?
C00D C00J H00J 121.2 . . ?
C00D C00J C00K 117.7(3) . . ?
C00K C00J H00J 121.2 . . ?
C00H C00K C00J 120.3(3) . . ?
C00H C00K H00K 119.9 . . ?
C00J C00K H00K 119.9 . . ?
C00G C00L H00A 109.5 . . ?
C00G C00L H00D 109.5 . . ?
C00G C00L H00G 109.5 . . ?
H00A C00L H00D 109.5 . . ?
H00A C00L H00G 109.5 . . ?
H00D C00L H00G 109.5 . . ?
C00G C00M H00I 109.5 . . ?
C00G C00M H00L 109.5 . . ?
C00G C00M H00M 109.5 . . ?
H00I C00M H00L 109.5 . . ?
H00I C00M H00M 109.5 . . ?
H00L C00M H00M 109.5 . . ?
C00G C00N H00N 109.5 . . ?
C00G C00N H00O 109.5 . . ?
C00G C00N H00P 109.5 . . ?
H00N C00N H00O 109.5 . . ?
H00N C00N H00P 109.5 . . ?
H00O C00N H00P 109.5 . . ?
C00I C00O H00Q 109.5 . . ?
C00I C00O H00R 109.5 . . ?
C00I C00O H00S 109.5 . . ?
H00Q C00O H00R 109.5 . . ?
H00Q C00O H00S 109.5 . . ?
H00R C00O H00S 109.5 . . ?
C00I C00P H00T 109.5 . . ?
C00I C00P H00U 109.5 . . ?
C00I C00P H00V 109.5 . . ?
H00T C00P H00U 109.5 . . ?
H00T C00P H00V 109.5 . . ?
H00U C00P H00V 109.5 . . ?
C00I C00Q H00W 109.5 . . ?
C00I C00Q H00X 109.5 . . ?
C00I C00Q H00Y 109.5 . . ?
H00W C00Q H00X 109.5 . . ?
H00W C00Q H00Y 109.5 . . ?
H00X C00Q H00Y 109.5 . . ?
C00I C1 H1A 109.5 . . ?
C00I C1 H1B 109.5 . . ?
C00I C1 H1C 109.5 . . ?
H1A C1 H1B 109.5 . . ?
H1A C1 H1C 109.5 . . ?
H1B C1 H1C 109.5 . . ?
C00I C2 H2A 109.5 . . ?
C00I C2 H2B 109.5 . . ?
C00I C2 H2C 109.5 . . ?
H2A C2 H2B 109.5 . . ?
H2A C2 H2C 109.5 . . ?
H2B C2 H2C 109.5 . . ?
C00I C00R H00Z 109.5 . . ?
C00I C00R H 109.5 . . ?
C00I C00R HA 109.5 . . ?
H00Z C00R H 109.5 . . ?
H00Z C00R HA 109.5 . . ?
H C00R HA 109.5 . . ?

loop_
_geom_bond_atom_site_label_1
_geom_bond_atom_site_label_2
_geom_bond_distance
_geom_bond_site_symmetry_2
_geom_bond_publ_flag
O001 H001 0.8200 . ?
O001 C006 1.359(3) . ?
N002 C00A 1.413(4) . ?
N002 C00B 1.279(3) . ?
N3 O8 1.216(4) . ?
N3 O007 1.212(3) . ?
N3 C00D 1.474(4) . ?
C005 C006 1.400(4) . ?
C005 C00B 1.449(4) . ?
C005 C00E 1.390(4) . ?
C006 C008 1.398(4) . ?
C008 C00F 1.389(4) . ?
C008 C00G 1.533(4) . ?
C009 C00E 1.371(4) . ?
C009 C00F 1.400(4) . ?
C009 C00I 1.519(4) . ?
C00A C00C 1.384(4) . ?
C00A C00H 1.381(4) . ?
C00B H00B 0.9300 . ?
C00C H00C 0.9300 . ?
C00C C00D 1.380(4) . ?
C00D C00J 1.369(4) . ?
C00E H00E 0.9300 . ?
C00F H00F 0.9300 . ?
C00G C00L 1.535(4) . ?
C00G C00M 1.538(4) . ?
C00G C00N 1.535(4) . ?
C00H H00H 0.9300 . ?
C00H C00K 1.367(4) . ?
C00I C00O 1.514(5) . ?
C00I C00P 1.535(6) . ?
C00I C00Q 1.518(6) . ?
C00I C1 1.541(16) . ?
C00I C2 1.639(16) . ?
C00I C00R 1.506(16) . ?
C00J H00J 0.9300 . ?
C00J C00K 1.382(4) . ?
C00K H00K 0.9300 . ?
C00L H00A 0.9600 . ?
C00L H00D 0.9600 . ?
C00L H00G 0.9600 . ?
C00M H00I 0.9600 . ?
C00M H00L 0.9600 . ?
C00M H00M 0.9600 . ?
C00N H00N 0.9600 . ?
C00N H00O 0.9600 . ?
C00N H00P 0.9600 . ?
C00O H00Q 0.9600 . ?
C00O H00R 0.9600 . ?
C00O H00S 0.9600 . ?
C00P H00T 0.9600 . ?
C00P H00U 0.9600 . ?
C00P H00V 0.9600 . ?
C00Q H00W 0.9600 . ?
C00Q H00X 0.9600 . ?
C00Q H00Y 0.9600 . ?
C1 H1A 0.9600 . ?
C1 H1B 0.9600 . ?
C1 H1C 0.9600 . ?
C2 H2A 0.9600 . ?
C2 H2B 0.9600 . ?
C2 H2C 0.9600 . ?
C00R H00Z 0.9600 . ?
C00R H 0.9600 . ?
C00R HA 0.9600 . ?

loop_
_geom_torsion_atom_site_label_1
_geom_torsion_atom_site_label_2
_geom_torsion_atom_site_label_3
_geom_torsion_atom_site_label_4
_geom_torsion
_geom_torsion_site_symmetry_1
_geom_torsion_site_symmetry_2
_geom_torsion_site_symmetry_3
_geom_torsion_site_symmetry_4
_geom_torsion_publ_flag
O001 C006 C008 C00F -179.5(3) . . . . ?
O001 C006 C008 C00G 0.5(5) . . . . ?
N002 C00A C00C C00D -178.0(3) . . . . ?
N002 C00A C00H C00K 179.2(3) . . . . ?
N3 C00D C00J C00K -177.8(3) . . . . ?
O8 N3 C00D C00C -6.1(5) . . . . ?
O8 N3 C00D C00J 172.7(3) . . . . ?
C005 C006 C008 C00F -0.9(4) . . . . ?
C005 C006 C008 C00G 179.0(3) . . . . ?
C006 C005 C00B N002 -1.2(5) . . . . ?
C006 C005 C00E C009 0.8(5) . . . . ?
C006 C008 C00F C009 0.6(5) . . . . ?
C006 C008 C00G C00L 59.8(4) . . . . ?
C006 C008 C00G C00M -61.2(4) . . . . ?
C006 C008 C00G C00N -179.9(3) . . . . ?
O007 N3 C00D C00C 174.1(3) . . . . ?
O007 N3 C00D C00J -7.0(5) . . . . ?
C00A N002 C00B C005 176.6(3) . . . . ?
C00A C00C C00D N3 177.9(2) . . . . ?
C00A C00C C00D C00J -0.9(5) . . . . ?
C00A C00H C00K C00J -1.3(5) . . . . ?
C00B N002 C00A C00C -47.3(4) . . . . ?
C00B N002 C00A C00H 135.1(3) . . . . ?
C00B C005 C006 O001 -1.4(5) . . . . ?
C00B C005 C006 C008 -179.9(3) . . . . ?
C00B C005 C00E C009 -179.0(3) . . . . ?
C00C C00A C00H C00K 1.5(5) . . . . ?
C00C C00D C00J C00K 1.0(5) . . . . ?
C00D C00J C00K C00H 0.1(5) . . . . ?
C00E C005 C006 O001 178.8(3) . . . . ?
C00E C005 C006 C008 0.3(5) . . . . ?
C00E C005 C00B N002 178.6(3) . . . . ?
C00E C009 C00F C008 0.4(5) . . . . ?
C00E C009 C00I C00O -4.0(6) . . . . ?
C00E C009 C00I C00P -124.0(4) . . . . ?
C00E C009 C00I C00Q 116.5(5) . . . . ?
C00E C009 C00I C1 -57.1(10) . . . . ?
C00E C009 C00I C2 58.2(8) . . . . ?
C00E C009 C00I C00R 176.1(12) . . . . ?
C00F C008 C00G C00L -120.3(3) . . . . ?
C00F C008 C00G C00M 118.7(3) . . . . ?
C00F C008 C00G C00N 0.0(4) . . . . ?
C00F C009 C00E C005 -1.1(5) . . . . ?
C00F C009 C00I C00O 176.7(4) . . . . ?
C00F C009 C00I C00P 56.7(5) . . . . ?
C00F C009 C00I C00Q -62.8(5) . . . . ?
C00F C009 C00I C1 123.5(10) . . . . ?
C00F C009 C00I C2 -121.2(8) . . . . ?
C00F C009 C00I C00R -3.2(13) . . . . ?
C00G C008 C00F C009 -179.3(3) . . . . ?
C00H C00A C00C C00D -0.4(4) . . . . ?
C00I C009 C00E C005 179.5(3) . . . . ?
C00I C009 C00F C008 179.8(3) . . . . ?
